data_4084411
loop_
_publ_author_name
'Saxena, Priya'
'Thirupathi, Natesan'
'Nethaji, Munirathinam'

_publ_contact_author 'Thirupathi N.'
_publ_section_title
;
 Depalladation of Neutral Monoalkyne- and Dialkyne-Inserted Palladacycles
 and Alkyne Insertion/Depalladation Reactions of Cationic Palladacycles
 Derived fromN,N&#x2032;,N&#x2033;-Triarylguanidines as Facile Routes for
 Guanidine-Containing Heterocycles/Carbocycles: Synthetic, Structural, and
 Mechanistic Aspects
;
_journal_issue 19
_journal_name_full Organometallics
_journal_page_first 5554
_journal_paper_doi 10.1021/om500837v
_journal_volume 33
_journal_year 2014
_chemical_formula_moiety 'C54 H46 N6 O12'
_chemical_formula_sum 'C54 H46 N6 O12'
_chemical_formula_weight 970.97
_chemical_name_systematic
;
 ?
;
_space_group_IT_number 2
_symmetry_cell_setting triclinic
_symmetry_space_group_name_Hall '-P 1'
_symmetry_space_group_name_H-M 'P -1'
_atom_sites_solution_hydrogens geom
_atom_sites_solution_primary direct
_atom_sites_solution_secondary difmap
_audit_creation_method SHELXL-97
_cell_angle_alpha 79.671(6)
_cell_angle_beta 81.441(7)
_cell_angle_gamma 79.384(6)
_cell_formula_units_Z 2
_cell_length_a 7.7151(7)
_cell_length_b 13.1196(8)
_cell_length_c 23.5780(19)
_cell_measurement_reflns_used 4724
_cell_measurement_temperature 120(2)
_cell_measurement_theta_max 26.37
_cell_measurement_theta_min 2.91
_cell_volume 2291.1(3)
_computing_cell_refinement 'CrysAlisPro, Oxford Diffraction Ltd.'
_computing_data_collection 'CrysAlisPro, Oxford Diffraction Ltd.'
_computing_data_reduction 'CrysAlisPro, Oxford Diffraction Ltd.'
_computing_molecular_graphics 'OLEX 2-2.1'
_computing_publication_material 'WINGX V1.80.01'
_computing_structure_refinement 'SHELXL-97 (Sheldrick, 2008)'
_computing_structure_solution SIR-92
_diffrn_ambient_temperature 120(2)
_diffrn_detector_area_resol_mean 0.3703
_diffrn_measured_fraction_theta_full 0.999
_diffrn_measured_fraction_theta_max 0.999
_diffrn_measurement_device_type 'Sapphire-3 CCD detector'
_diffrn_measurement_method 'OMEGA SCAN'
_diffrn_radiation_monochromator graphite
_diffrn_radiation_source 'fine-focus sealed tube'
_diffrn_radiation_type MoK\a
_diffrn_radiation_wavelength 0.71073
_diffrn_reflns_av_R_equivalents 0.0539
_diffrn_reflns_av_sigmaI/netI 0.0587
_diffrn_reflns_limit_h_max 9
_diffrn_reflns_limit_h_min -9
_diffrn_reflns_limit_k_max 16
_diffrn_reflns_limit_k_min -16
_diffrn_reflns_limit_l_max 29
_diffrn_reflns_limit_l_min -29
_diffrn_reflns_number 32921
_diffrn_reflns_theta_full 26.37
_diffrn_reflns_theta_max 26.37
_diffrn_reflns_theta_min 2.91
_exptl_absorpt_coefficient_mu 0.101
_exptl_absorpt_correction_T_max 0.9781
_exptl_absorpt_correction_T_min 0.9752
_exptl_absorpt_correction_type empirical
_exptl_absorpt_process_details 'CrysAlisPro 1.171.34.40 (2006)'
_exptl_crystal_colour YELLOW
_exptl_crystal_density_diffrn 1.407
_exptl_crystal_density_method 'not measured'
_exptl_crystal_description CUOBIDAL
_exptl_crystal_F_000 1016
_exptl_crystal_size_max 0.25
_exptl_crystal_size_mid 0.24
_exptl_crystal_size_min 0.22
_refine_diff_density_max 0.743
_refine_diff_density_min -0.453
_refine_diff_density_rms 0.065
_refine_ls_extinction_method none
_refine_ls_goodness_of_fit_ref 1.105
_refine_ls_hydrogen_treatment constr
_refine_ls_matrix_type full
_refine_ls_number_parameters 667
_refine_ls_number_reflns 9387
_refine_ls_number_restraints 0
_refine_ls_restrained_S_all 1.105
_refine_ls_R_factor_all 0.1123
_refine_ls_R_factor_gt 0.0848
_refine_ls_shift/su_max 0.011
_refine_ls_shift/su_mean 0.001
_refine_ls_structure_factor_coef Fsqd
_refine_ls_weighting_details 'calc w=1/[\s^2^(Fo^2^)+(0.0695P)^2^+3.1680P] where P=(Fo^2^+2Fc^2^)/3'
_refine_ls_weighting_scheme calc
_refine_ls_wR_factor_gt 0.1879
_refine_ls_wR_factor_ref 0.2032
_reflns_number_gt 7175
_reflns_number_total 9387
_reflns_threshold_expression >2\s(I)
_cod_data_source_file om500837v_si_002.cif
_cod_data_source_block 2
_cod_depositor_comments
;
The following automatic conversions were performed:

'_symmetry_cell_setting' value 'TRICLINIC' changed to 'triclinic'
according to
/home/saulius/struct/COD-crude-data--automatic-downloads/rss-feeds/ACS/lib/dictionaries/cif_core.dic
dictionary named 'cif_core.dic' version 2.4.2 from
2011-04-26.

'_exptl_absorpt_correction_type' value 'EMPIRICAL'
changed to 'empirical' according to
/home/saulius/struct/COD-crude-data--automatic-downloads/rss-feeds/ACS/lib/dictionaries/cif_core.dic
dictionary named 'cif_core.dic' version 2.4.2 from 2011-04-26.

Automatic conversion script
Id: cif_fix_values 2281 2013-09-26 08:29:07Z andrius 

 Adding full bibliography for 4084410--4084417.cif.
;
_cod_original_sg_symbol_H-M P-1
_cod_database_code 4084411

loop_
_symmetry_equiv_pos_as_xyz
'x, y, z'
'-x, -y, -z'

loop_
_atom_site_label
_atom_site_type_symbol
_atom_site_fract_x
_atom_site_fract_y
_atom_site_fract_z
_atom_site_U_iso_or_equiv
_atom_site_adp_type
_atom_site_occupancy
_atom_site_symmetry_multiplicity
_atom_site_calc_flag
_atom_site_refinement_flags
O7 O 0.5053(5) 0.2870(3) 0.06207(18) 0.0216(8) Uiso 0.55 1 d P
O7A O 0.5052(18) 0.3275(12) 0.0418(7) 0.020(3) Uiso 0.15 1 d P
O7' O 0.9326(13) 0.4230(7) 0.1154(4) 0.053(2) Uiso 0.30 1 d P
C35 C 0.3191(9) 0.2823(5) 0.0660(3) 0.0377(15) Uiso 0.55 1 d P
C35A C 0.302(3) 0.340(2) 0.0399(12) 0.040(6) Uiso 0.15 1 d P
C35' C 0.976(2) 0.4835(13) 0.1574(7) 0.063(4) Uiso 0.30 1 d P
O8 O 0.9500(10) 0.3237(6) 0.1783(4) 0.0274(19) Uiso 0.35 1 d P
O8A O 0.9308(13) 0.3009(7) 0.1952(5) 0.033(3) Uiso 0.30 1 d P
O8' O 0.5085(11) 0.1863(6) 0.1472(4) 0.053(2) Uiso 0.35 1 d P
C42 C 1.0146(17) 0.4085(10) 0.1959(6) 0.044(3) Uiso 0.35 1 d P
C42A C 0.9916(18) 0.3847(11) 0.2171(7) 0.037(3) Uiso 0.30 1 d P
C42' C 0.325(2) 0.1941(13) 0.1391(8) 0.085(5) Uiso 0.35 1 d P
N1 N 0.8834(3) 0.30879(18) 0.54010(11) 0.0221(6) Uani 1 1 d .
N2 N 0.9181(3) 0.1937(2) 0.63216(12) 0.0280(6) Uani 1 1 d .
N3 N 1.0679(3) 0.15737(18) 0.54112(11) 0.0220(5) Uani 1 1 d .
N4 N 0.8526(3) 0.28650(19) 0.05531(12) 0.0264(6) Uani 1 1 d .
N5 N 0.8339(4) 0.1637(2) 0.14531(14) 0.0406(8) Uani 1 1 d .
N6 N 1.0142(3) 0.12694(18) 0.05931(11) 0.0240(6) Uani 1 1 d .
O1 O 0.5302(3) 0.31425(18) 0.55557(11) 0.0350(6) Uani 1 1 d .
O2 O 0.9919(3) 0.35252(19) 0.67793(12) 0.0423(6) Uani 1 1 d .
O3 O 1.2198(3) 0.02557(18) 0.64379(10) 0.0365(6) Uani 1 1 d .
O4 O 1.1080(4) 0.22228(18) 0.35549(11) 0.0469(7) Uani 1 1 d .
O5 O 1.1722(3) 0.04691(16) 0.36561(10) 0.0328(5) Uani 1 1 d .
O6 O 0.8803(3) 0.35935(16) 0.44082(10) 0.0292(5) Uani 1 1 d .
O9 O 1.0277(3) -0.04248(17) 0.16432(10) 0.0367(6) Uani 1 1 d .
O10 O 1.2076(4) 0.22225(18) -0.12006(11) 0.0425(6) Uani 1 1 d .
O11 O 1.3488(3) 0.05616(18) -0.10888(10) 0.0398(6) Uani 1 1 d .
O12 O 0.9298(3) 0.35330(17) -0.04155(11) 0.0367(6) Uani 1 1 d .
C1 C 0.9507(4) 0.2195(2) 0.57854(14) 0.0224(7) Uani 1 1 d .
C2 C 0.7668(4) 0.4001(2) 0.55792(13) 0.0226(6) Uani 1 1 d .
C3 C 0.8375(4) 0.4834(2) 0.56669(15) 0.0292(7) Uani 1 1 d .
H3 H 0.9624 0.4819 0.5606 0.035 Uiso 1 1 calc R
C4 C 0.7245(5) 0.5709(2) 0.58466(16) 0.0371(9) Uani 1 1 d .
H4 H 0.7719 0.6281 0.5924 0.044 Uiso 1 1 calc R
C5 C 0.5426(5) 0.5730(2) 0.59099(15) 0.0360(9) Uani 1 1 d .
H5A H 0.4654 0.6329 0.6026 0.043 Uiso 1 1 calc R
C6 C 0.4716(4) 0.4902(2) 0.58084(14) 0.0309(8) Uani 1 1 d .
H6 H 0.3464 0.4935 0.5848 0.037 Uiso 1 1 calc R
C7 C 0.5844(4) 0.4015(2) 0.56474(14) 0.0251(7) Uani 1 1 d .
C8 C 0.3450(5) 0.3085(4) 0.5682(2) 0.0537(12) Uani 1 1 d .
H8A H 0.3043 0.3193 0.6084 0.081 Uiso 1 1 calc R
H8B H 0.3249 0.2393 0.5631 0.081 Uiso 1 1 calc R
H8C H 0.2787 0.3630 0.5418 0.081 Uiso 1 1 calc R
C9 C 0.7832(4) 0.2523(2) 0.66706(14) 0.0280(7) Uani 1 1 d .
C10 C 0.6152(5) 0.2248(3) 0.67978(16) 0.0366(8) Uani 1 1 d .
H10 H 0.5882 0.1706 0.6624 0.044 Uiso 1 1 calc R
C11 C 0.4854(5) 0.2751(3) 0.71757(17) 0.0462(10) Uani 1 1 d .
H11 H 0.3703 0.2560 0.7256 0.055 Uiso 1 1 calc R
C12 C 0.5253(6) 0.3519(3) 0.74284(18) 0.0509(11) Uani 1 1 d .
H12 H 0.4371 0.3867 0.7686 0.061 Uiso 1 1 calc R
C13 C 0.6926(6) 0.3800(3) 0.73139(17) 0.0463(10) Uani 1 1 d .
H13 H 0.7189 0.4333 0.7497 0.056 Uiso 1 1 calc R
C14 C 0.8231(5) 0.3306(3) 0.69310(15) 0.0342(8) Uani 1 1 d .
C15 C 1.0348(6) 0.4377(3) 0.7001(2) 0.0631(13) Uani 1 1 d .
H15A H 0.9554 0.5024 0.6870 0.095 Uiso 1 1 calc R
H15B H 1.1581 0.4461 0.6858 0.095 Uiso 1 1 calc R
H15C H 1.0204 0.4233 0.7426 0.095 Uiso 1 1 calc R
C16 C 1.1705(4) 0.0562(2) 0.54524(14) 0.0211(6) Uani 1 1 d .
C17 C 1.2102(4) 0.0324(2) 0.48820(14) 0.0215(6) Uani 1 1 d .
C18 C 1.3114(4) -0.0646(2) 0.47832(15) 0.0249(7) Uani 1 1 d .
H18 H 1.3375 -0.0827 0.4404 0.030 Uiso 1 1 calc R
C19 C 1.3711(4) -0.1322(2) 0.52518(15) 0.0289(7) Uani 1 1 d .
H19 H 1.4350 -0.1995 0.5195 0.035 Uiso 1 1 calc R
C20 C 1.3416(4) -0.1058(2) 0.58126(15) 0.0286(7) Uani 1 1 d .
H20 H 1.3893 -0.1542 0.6123 0.034 Uiso 1 1 calc R
C21 C 1.2438(4) -0.0099(2) 0.59216(14) 0.0251(7) Uani 1 1 d .
C22 C 1.3189(6) -0.0371(4) 0.68777(19) 0.0615(14) Uani 1 1 d .
H22A H 1.2748 -0.1040 0.7001 0.092 Uiso 1 1 calc R
H22B H 1.3053 0.0002 0.7211 0.092 Uiso 1 1 calc R
H22C H 1.4447 -0.0504 0.6723 0.092 Uiso 1 1 calc R
C23 C 1.1329(4) 0.1225(2) 0.44912(14) 0.0223(6) Uani 1 1 d .
C24 C 1.1352(4) 0.1384(2) 0.38584(14) 0.0257(7) Uani 1 1 d .
C25 C 1.1655(5) 0.0524(3) 0.30413(15) 0.0389(9) Uani 1 1 d .
H25A H 1.0695 0.1082 0.2915 0.058 Uiso 1 1 calc R
H25B H 1.1434 -0.0149 0.2967 0.058 Uiso 1 1 calc R
H25C H 1.2789 0.0676 0.2826 0.058 Uiso 1 1 calc R
C26 C 1.0488(4) 0.1949(2) 0.48405(14) 0.0219(6) Uani 1 1 d .
C27 C 0.9300(4) 0.2970(2) 0.48180(14) 0.0231(7) Uani 1 1 d .
C28 C 0.8897(4) 0.1919(2) 0.09394(14) 0.0251(7) Uani 1 1 d .
C29 C 0.7305(4) 0.3774(2) 0.06966(15) 0.0283(7) Uani 1 1 d .
C30 C 0.5518(5) 0.3818(3) 0.06729(18) 0.0397(9) Uani 1 1 d .
C31 C 0.4318(5) 0.4693(3) 0.0809(2) 0.0544(12) Uani 1 1 d .
H31 H 0.3084 0.4723 0.0798 0.065 Uiso 1 1 calc R
C32 C 0.4912(6) 0.5497(3) 0.0955(2) 0.0605(13) Uani 1 1 d .
H32 H 0.4082 0.6086 0.1056 0.073 Uiso 1 1 calc R
C33 C 0.6686(8) 0.5488(4) 0.0963(3) 0.0867(19) Uani 1 1 d .
H33 H 0.7083 0.6074 0.1057 0.104 Uiso 1 1 calc R
C34 C 0.7924(6) 0.4598(4) 0.0831(3) 0.0738(17) Uani 1 1 d .
C36 C 0.7138(6) 0.2271(3) 0.18170(17) 0.0441(10) Uani 1 1 d .
C37 C 0.7790(7) 0.2910(4) 0.2118(3) 0.0830(19) Uani 1 1 d .
C38 C 0.6599(8) 0.3444(5) 0.2521(3) 0.103(2) Uani 1 1 d .
H38 H 0.7008 0.3911 0.2716 0.124 Uiso 1 1 calc R
C39 C 0.4887(7) 0.3303(4) 0.2634(2) 0.0642(14) Uani 1 1 d .
H39 H 0.4120 0.3642 0.2922 0.077 Uiso 1 1 calc R
C40 C 0.4262(7) 0.2694(4) 0.2346(2) 0.0644(13) Uani 1 1 d .
H40 H 0.3043 0.2623 0.2418 0.077 Uiso 1 1 calc R
C41 C 0.5410(6) 0.2155(3) 0.1935(2) 0.0590(12) Uani 1 1 d .
C43 C 1.1150(4) 0.0256(2) 0.06569(14) 0.0229(6) Uani 1 1 d .
C44 C 1.2141(4) 0.0156(2) 0.01079(14) 0.0229(6) Uani 1 1 d .
C45 C 1.3289(4) -0.0792(2) 0.00245(15) 0.0272(7) Uani 1 1 d .
H45 H 1.3962 -0.0874 -0.0341 0.033 Uiso 1 1 calc R
C46 C 1.3398(4) -0.1584(2) 0.04865(15) 0.0304(7) Uani 1 1 d .
H46 H 1.4167 -0.2225 0.0438 0.036 Uiso 1 1 calc R
C47 C 1.2414(4) -0.1486(2) 0.10292(15) 0.0312(8) Uani 1 1 d .
H47 H 1.2532 -0.2061 0.1337 0.037 Uiso 1 1 calc R
C48 C 1.1273(4) -0.0570(2) 0.11271(14) 0.0265(7) Uani 1 1 d .
C49 C 1.0459(5) -0.1294(3) 0.21096(16) 0.0406(9) Uani 1 1 d .
H49A H 1.0056 -0.1895 0.2006 0.061 Uiso 1 1 calc R
H49B H 0.9736 -0.1094 0.2463 0.061 Uiso 1 1 calc R
H49C H 1.1708 -0.1486 0.2178 0.061 Uiso 1 1 calc R
C50 C 1.1716(4) 0.1123(2) -0.02855(14) 0.0241(7) Uani 1 1 d .
C51 C 1.2404(4) 0.1389(2) -0.08989(14) 0.0275(7) Uani 1 1 d .
C52 C 1.4255(6) 0.0731(3) -0.16898(17) 0.0529(11) Uani 1 1 d .
H52A H 1.3370 0.0696 -0.1941 0.079 Uiso 1 1 calc R
H52B H 1.5290 0.0188 -0.1753 0.079 Uiso 1 1 calc R
H52C H 1.4623 0.1424 -0.1783 0.079 Uiso 1 1 calc R
C53 C 1.0498(4) 0.1764(2) 0.00349(14) 0.0233(6) Uani 1 1 d .
C54 C 0.9422(4) 0.2828(2) -0.00096(15) 0.0256(7) Uani 1 1 d .

loop_
_atom_site_aniso_label
_atom_site_aniso_U_11
_atom_site_aniso_U_22
_atom_site_aniso_U_33
_atom_site_aniso_U_23
_atom_site_aniso_U_13
_atom_site_aniso_U_12
N1 0.0185(12) 0.0169(12) 0.0278(15) -0.0042(10) -0.0028(10) 0.0053(10)
N2 0.0293(14) 0.0230(13) 0.0286(16) -0.0067(11) -0.0071(12) 0.0094(11)
N3 0.0204(13) 0.0168(12) 0.0281(15) -0.0067(10) -0.0069(11) 0.0054(10)
N4 0.0243(13) 0.0181(12) 0.0343(16) -0.0056(11) -0.0061(11) 0.0066(10)
N5 0.0513(19) 0.0246(14) 0.0364(19) -0.0071(13) 0.0063(15) 0.0112(13)
N6 0.0252(13) 0.0174(12) 0.0270(15) -0.0051(11) -0.0027(11) 0.0036(10)
O1 0.0228(12) 0.0391(13) 0.0456(15) -0.0175(11) -0.0040(10) -0.0013(10)
O2 0.0404(15) 0.0379(14) 0.0514(17) -0.0224(12) -0.0128(12) 0.0072(11)
O3 0.0397(14) 0.0341(13) 0.0321(14) -0.0114(10) -0.0161(11) 0.0184(10)
O4 0.0733(19) 0.0248(13) 0.0328(15) -0.0012(11) 0.0028(13) 0.0063(12)
O5 0.0454(14) 0.0228(11) 0.0284(13) -0.0076(10) -0.0063(11) 0.0037(10)
O6 0.0284(12) 0.0240(11) 0.0301(13) -0.0007(9) -0.0048(10) 0.0069(9)
O9 0.0460(15) 0.0278(12) 0.0259(13) 0.0010(10) -0.0013(11) 0.0133(10)
O10 0.0564(17) 0.0268(13) 0.0351(15) 0.0040(11) 0.0012(12) 0.0031(11)
O11 0.0561(16) 0.0288(12) 0.0265(13) -0.0043(10) 0.0054(11) 0.0055(11)
O12 0.0402(14) 0.0208(11) 0.0423(15) 0.0021(11) -0.0044(11) 0.0056(10)
C1 0.0194(15) 0.0161(14) 0.0312(19) -0.0066(12) -0.0066(13) 0.0047(11)
C2 0.0231(15) 0.0169(14) 0.0242(17) -0.0031(12) -0.0029(12) 0.0056(12)
C3 0.0293(17) 0.0224(16) 0.0325(19) -0.0032(14) 0.0025(14) -0.0012(13)
C4 0.043(2) 0.0195(16) 0.046(2) -0.0088(15) 0.0075(17) -0.0023(14)
C5 0.042(2) 0.0202(16) 0.034(2) -0.0018(14) 0.0066(16) 0.0139(14)
C6 0.0249(17) 0.0306(17) 0.0288(18) -0.0017(14) -0.0013(13) 0.0127(13)
C7 0.0266(16) 0.0241(15) 0.0230(17) -0.0033(13) -0.0080(13) 0.0037(13)
C8 0.0245(19) 0.074(3) 0.072(3) -0.039(2) -0.0027(19) -0.0095(19)
C9 0.0285(17) 0.0221(15) 0.0275(18) -0.0013(13) -0.0058(13) 0.0106(13)
C10 0.036(2) 0.0300(18) 0.036(2) 0.0042(15) -0.0064(16) 0.0065(15)
C11 0.038(2) 0.041(2) 0.043(2) 0.0099(18) 0.0039(17) 0.0112(17)
C12 0.050(3) 0.048(2) 0.038(2) -0.0017(19) 0.0083(19) 0.0202(19)
C13 0.059(3) 0.037(2) 0.038(2) -0.0139(17) -0.0078(19) 0.0153(18)
C14 0.0355(19) 0.0317(18) 0.032(2) -0.0063(15) -0.0085(15) 0.0089(15)
C15 0.060(3) 0.054(3) 0.085(4) -0.039(3) -0.020(3) 0.001(2)
C16 0.0166(14) 0.0134(13) 0.0326(18) -0.0053(12) -0.0057(12) 0.0032(11)
C17 0.0152(14) 0.0187(14) 0.0309(18) -0.0058(12) -0.0021(12) -0.0020(11)
C18 0.0214(15) 0.0207(15) 0.0328(18) -0.0096(13) -0.0029(13) 0.0009(12)
C19 0.0277(17) 0.0189(15) 0.039(2) -0.0085(14) -0.0048(14) 0.0046(12)
C20 0.0269(17) 0.0219(15) 0.0335(19) -0.0014(13) -0.0085(14) 0.0060(13)
C21 0.0194(15) 0.0242(15) 0.0310(18) -0.0072(13) -0.0064(13) 0.0035(12)
C22 0.064(3) 0.071(3) 0.044(3) -0.027(2) -0.034(2) 0.040(2)
C23 0.0163(14) 0.0161(14) 0.0339(18) -0.0063(12) 0.0002(12) -0.0017(11)
C24 0.0200(15) 0.0232(16) 0.0316(18) -0.0056(14) 0.0011(13) 0.0002(12)
C25 0.053(2) 0.0349(19) 0.029(2) -0.0089(15) -0.0090(17) 0.0002(17)
C26 0.0179(14) 0.0184(14) 0.0278(17) -0.0018(12) -0.0042(12) 0.0003(11)
C27 0.0168(14) 0.0200(14) 0.0313(18) -0.0060(13) -0.0023(13) 0.0014(11)
C28 0.0234(16) 0.0179(14) 0.0326(19) -0.0064(13) -0.0058(13) 0.0043(12)
C29 0.0303(17) 0.0164(14) 0.0340(19) -0.0051(13) -0.0039(14) 0.0081(12)
C30 0.0290(18) 0.0339(19) 0.052(2) -0.0090(17) -0.0027(16) 0.0072(15)
C31 0.038(2) 0.038(2) 0.072(3) 0.000(2) 0.007(2) 0.0153(18)
C32 0.062(3) 0.030(2) 0.065(3) 0.003(2) 0.021(2) 0.0211(19)
C33 0.091(4) 0.035(2) 0.141(6) -0.050(3) -0.010(4) 0.004(2)
C34 0.049(3) 0.048(3) 0.135(5) -0.054(3) -0.018(3) 0.007(2)
C36 0.057(3) 0.0257(18) 0.035(2) -0.0005(15) 0.0123(18) 0.0122(16)
C37 0.068(3) 0.072(3) 0.118(5) -0.073(4) 0.027(3) -0.010(3)
C38 0.083(4) 0.106(5) 0.135(6) -0.093(5) 0.012(4) 0.000(4)
C39 0.068(3) 0.048(3) 0.062(3) -0.013(2) 0.013(2) 0.017(2)
C40 0.057(3) 0.053(3) 0.068(3) -0.005(2) 0.013(2) 0.010(2)
C41 0.053(3) 0.053(3) 0.061(3) -0.011(2) -0.001(2) 0.017(2)
C43 0.0209(15) 0.0178(14) 0.0291(17) -0.0061(12) -0.0055(13) 0.0038(11)
C44 0.0223(15) 0.0210(14) 0.0256(17) -0.0054(12) -0.0056(12) -0.0002(12)
C45 0.0265(16) 0.0244(16) 0.0294(18) -0.0099(13) -0.0031(13) 0.0041(13)
C46 0.0317(18) 0.0210(15) 0.0343(19) -0.0065(14) -0.0038(14) 0.0083(13)
C47 0.0364(19) 0.0237(16) 0.0280(19) -0.0004(13) -0.0073(14) 0.0081(14)
C48 0.0281(16) 0.0235(15) 0.0255(17) -0.0034(13) -0.0045(13) 0.0023(13)
C49 0.050(2) 0.0343(19) 0.0269(19) 0.0053(15) -0.0014(16) 0.0084(16)
C50 0.0212(15) 0.0202(14) 0.0313(18) -0.0051(13) -0.0049(13) -0.0014(12)
C51 0.0284(17) 0.0257(16) 0.0288(18) -0.0042(14) -0.0052(14) -0.0036(13)
C52 0.072(3) 0.046(2) 0.032(2) -0.0084(18) 0.009(2) 0.002(2)
C53 0.0224(15) 0.0195(14) 0.0282(17) -0.0024(12) -0.0077(13) -0.0011(12)
C54 0.0235(16) 0.0189(15) 0.0349(19) -0.0058(14) -0.0068(13) -0.0005(12)

loop_
_atom_type_symbol
_atom_type_description
_atom_type_scat_dispersion_real
_atom_type_scat_dispersion_imag
_atom_type_scat_source
C C 0.0033 0.0016 'International Tables Vol C Tables 4.2.6.8 and 6.1.1.4'
H H 0.0000 0.0000 'International Tables Vol C Tables 4.2.6.8 and 6.1.1.4'
N N 0.0061 0.0033 'International Tables Vol C Tables 4.2.6.8 and 6.1.1.4'
O O 0.0106 0.0060 'International Tables Vol C Tables 4.2.6.8 and 6.1.1.4'

loop_
_geom_angle_atom_site_label_1
_geom_angle_atom_site_label_2
_geom_angle_atom_site_label_3
_geom_angle
O7A O7 C30 54.9(13)
O7A O7 C35 96.2(14)
C30 O7 C35 117.4(4)
O7A O7 C35A 65.0(16)
C30 O7 C35A 95.8(9)
C35 O7 C35A 31.2(9)
O7 O7A C30 97.6(17)
O7 O7A C35A 92.7(18)
C30 O7A C35A 116.9(14)
O7 O7A C35 60.7(12)
C30 O7A C35 119.2(11)
C35A O7A C35 32.1(10)
C34 O7' C35' 121.9(9)
C34 O7' O8 129.6(7)
C35' O7' O8 79.3(8)
C35A C35 O7 91.5(18)
C35A C35 O7A 68.4(18)
O7 C35 O7A 23.1(5)
C35A C35 C42' 160.2(19)
O7 C35 C42' 91.3(7)
O7A C35 C42' 113.3(8)
C35 C35A O7A 79.5(19)
C35 C35A O7 57.3(15)
O7A C35A O7 22.2(7)
C42 C35' O7' 97.6(13)
C42 C35' C42A 10.3(9)
O7' C35' C42A 99.0(11)
C42A O8 C42 22.7(7)
C42A O8 C37 99.6(8)
C42 O8 C37 117.4(8)
C42A O8 O7' 98.8(8)
C42 O8 O7' 77.9(8)
C37 O8 O7' 118.0(6)
C37 O8A C42A 114.7(9)
C37 O8A C42 124.2(8)
C42A O8A C42 19.5(7)
C41 O8' C42' 117.2(10)
C42A C42 C35' 147(3)
C42A C42 O8 76(2)
C35' C42 O8 103.1(12)
C42A C42 O8A 61(2)
C35' C42 O8A 116.2(12)
O8 C42 O8A 15.8(5)
C42 C42A O8 81(2)
C42 C42A O8A 100(2)
O8 C42A O8A 18.9(5)
C42 C42A C35' 23(2)
O8 C42A C35' 82.9(10)
O8A C42A C35' 100.5(11)
O8' C42' C35 100.7(11)
C27 N1 C1 112.7(2)
C27 N1 C2 122.4(2)
C1 N1 C2 124.7(3)
C1 N2 C9 123.0(3)
C26 N3 C16 108.9(2)
C26 N3 C1 111.6(2)
C16 N3 C1 137.6(3)
C54 N4 C28 113.3(2)
C54 N4 C29 121.8(3)
C28 N4 C29 124.8(3)
C28 N5 C36 125.8(3)
C53 N6 C43 109.3(2)
C53 N6 C28 112.3(2)
C43 N6 C28 138.4(3)
C7 O1 C8 117.7(3)
C14 O2 C15 117.2(3)
C21 O3 C22 116.0(2)
C24 O5 C25 116.2(3)
C48 O9 C49 116.3(2)
C51 O11 C52 115.8(3)
N2 C1 N1 131.8(3)
N2 C1 N3 125.0(3)
N1 C1 N3 103.2(3)
C3 C2 C7 121.5(3)
C3 C2 N1 119.6(3)
C7 C2 N1 118.8(3)
C2 C3 C4 119.5(3)
C2 C3 H3 120.3
C4 C3 H3 120.3
C5 C4 C3 119.2(3)
C5 C4 H4 120.4
C3 C4 H4 120.4
C6 C5 C4 121.3(3)
C6 C5 H5A 119.4
C4 C5 H5A 119.4
C5 C6 C7 119.6(3)
C5 C6 H6 120.2
C7 C6 H6 120.2
O1 C7 C2 116.2(3)
O1 C7 C6 124.8(3)
C2 C7 C6 118.9(3)
O1 C8 H8A 109.5
O1 C8 H8B 109.5
H8A C8 H8B 109.5
O1 C8 H8C 109.5
H8A C8 H8C 109.5
H8B C8 H8C 109.5
C10 C9 C14 119.3(3)
C10 C9 N2 120.0(3)
C14 C9 N2 120.4(3)
C9 C10 C11 121.2(4)
C9 C10 H10 119.4
C11 C10 H10 119.4
C12 C11 C10 119.2(4)
C12 C11 H11 120.4
C10 C11 H11 120.4
C11 C12 C13 120.7(4)
C11 C12 H12 119.6
C13 C12 H12 119.6
C12 C13 C14 120.4(4)
C12 C13 H13 119.8
C14 C13 H13 119.8
O2 C14 C9 115.2(3)
O2 C14 C13 125.7(3)
C9 C14 C13 119.2(3)
O2 C15 H15A 109.5
O2 C15 H15B 109.5
H15A C15 H15B 109.5
O2 C15 H15C 109.5
H15A C15 H15C 109.5
H15B C15 H15C 109.5
C21 C16 N3 131.3(3)
C21 C16 C17 121.8(3)
N3 C16 C17 106.5(2)
C18 C17 C16 119.8(3)
C18 C17 C23 132.2(3)
C16 C17 C23 107.9(2)
C19 C18 C17 117.7(3)
C19 C18 H18 121.1
C17 C18 H18 121.1
C18 C19 C20 122.4(3)
C18 C19 H19 118.8
C20 C19 H19 118.8
C21 C20 C19 121.1(3)
C21 C20 H20 119.5
C19 C20 H20 119.5
O3 C21 C20 125.1(3)
O3 C21 C16 118.0(2)
C20 C21 C16 116.8(3)
O3 C22 H22A 109.5
O3 C22 H22B 109.5
H22A C22 H22B 109.5
O3 C22 H22C 109.5
H22A C22 H22C 109.5
H22B C22 H22C 109.5
C26 C23 C17 105.6(3)
C26 C23 C24 124.4(3)
C17 C23 C24 130.0(3)
O4 C24 O5 123.6(3)
O4 C24 C23 125.1(3)
O5 C24 C23 111.3(3)
O5 C25 H25A 109.5
O5 C25 H25B 109.5
H25A C25 H25B 109.5
O5 C25 H25C 109.5
H25A C25 H25C 109.5
H25B C25 H25C 109.5
N3 C26 C23 111.0(3)
N3 C26 C27 107.4(3)
C23 C26 C27 141.3(3)
O6 C27 N1 125.5(3)
O6 C27 C26 130.7(3)
N1 C27 C26 103.9(2)
N5 C28 N4 132.5(3)
N5 C28 N6 124.2(3)
N4 C28 N6 103.3(3)
C34 C29 C30 120.7(3)
C34 C29 N4 120.0(3)
C30 C29 N4 119.2(3)
O7A C30 C29 120.1(7)
O7A C30 O7 27.6(8)
C29 C30 O7 114.1(3)
O7A C30 C31 117.4(8)
C29 C30 C31 120.0(4)
O7 C30 C31 124.7(4)
C32 C31 C30 119.6(4)
C32 C31 H31 120.2
C30 C31 H31 120.2
C31 C32 C33 121.5(4)
C31 C32 H32 119.2
C33 C32 H32 119.2
C32 C33 C34 119.5(4)
C32 C33 H33 120.2
C34 C33 H33 120.2
C29 C34 O7' 109.7(5)
C29 C34 C33 118.5(4)
O7' C34 C33 119.7(6)
C41 C36 C37 119.3(4)
C41 C36 N5 120.6(4)
C37 C36 N5 119.5(4)
O8A C37 C36 113.5(6)
O8A C37 C38 127.7(7)
C36 C37 C38 118.3(5)
O8A C37 O8 14.8(6)
C36 C37 O8 109.9(5)
C38 C37 O8 127.2(5)
C39 C38 C37 121.0(5)
C39 C38 H38 119.5
C37 C38 H38 119.5
C40 C39 C38 120.7(4)
C40 C39 H39 119.7
C38 C39 H39 119.7
C39 C40 C41 120.0(5)
C39 C40 H40 120.0
C41 C40 H40 120.0
O8' C41 C36 103.5(5)
O8' C41 C40 130.3(6)
C36 C41 C40 120.7(5)
C48 C43 N6 132.7(3)
C48 C43 C44 121.6(3)
N6 C43 C44 105.7(3)
C45 C44 C43 119.9(3)
C45 C44 C50 131.4(3)
C43 C44 C50 108.7(2)
C46 C45 C44 117.7(3)
C46 C45 H45 121.1
C44 C45 H45 121.1
C45 C46 C47 122.3(3)
C45 C46 H46 118.8
C47 C46 H46 118.8
C48 C47 C46 121.5(3)
C48 C47 H47 119.2
C46 C47 H47 119.2
O9 C48 C47 124.4(3)
O9 C48 C43 118.6(3)
C47 C48 C43 116.9(3)
O9 C49 H49A 109.5
O9 C49 H49B 109.5
H49A C49 H49B 109.5
O9 C49 H49C 109.5
H49A C49 H49C 109.5
H49B C49 H49C 109.5
C53 C50 C44 105.4(3)
C53 C50 C51 126.0(3)
C44 C50 C51 128.6(3)
O10 C51 O11 123.2(3)
O10 C51 C50 126.1(3)
O11 C51 C50 110.7(3)
O11 C52 H52A 109.5
O11 C52 H52B 109.5
H52A C52 H52B 109.5
O11 C52 H52C 109.5
H52A C52 H52C 109.5
H52B C52 H52C 109.5
N6 C53 C50 110.9(3)
N6 C53 C54 107.3(3)
C50 C53 C54 141.8(3)
O12 C54 N4 125.5(3)
O12 C54 C53 130.7(3)
N4 C54 C53 103.7(3)

loop_
_geom_bond_atom_site_label_1
_geom_bond_atom_site_label_2
_geom_bond_distance
O7 O7A 0.647(14)
O7 C30 1.386(5)
O7 C35 1.438(8)
O7 C35A 1.71(3)
O7A C30 1.144(14)
O7A C35A 1.55(3)
O7A C35 1.639(16)
O7' C34 1.380(11)
O7' C35' 1.484(18)
O7' O8 1.794(13)
C35 C35A 0.89(3)
C35 C42' 1.898(19)
C35' C42 1.24(2)
C35' C42A 1.74(2)
O8 C42A 1.423(15)
O8 C42 1.446(14)
O8 C37 1.525(9)
O8A C37 1.201(10)
O8A C42A 1.470(16)
O8A C42 1.661(16)
O8' C41 1.290(9)
O8' C42' 1.437(19)
C42 C42A 0.564(17)
N1 C27 1.397(4)
N1 C1 1.414(4)
N1 C2 1.446(3)
N2 C1 1.249(4)
N2 C9 1.424(4)
N3 C26 1.367(4)
N3 C16 1.410(3)
N3 C1 1.417(4)
N4 C54 1.406(4)
N4 C28 1.412(4)
N4 C29 1.435(4)
N5 C28 1.238(4)
N5 C36 1.422(4)
N6 C53 1.371(4)
N6 C43 1.406(4)
N6 C28 1.425(4)
O1 C7 1.351(4)
O1 C8 1.429(4)
O2 C14 1.367(4)
O2 C15 1.425(5)
O3 C21 1.356(4)
O3 C22 1.426(4)
O4 C24 1.202(4)
O5 C24 1.338(4)
O5 C25 1.447(4)
O6 C27 1.209(4)
O9 C48 1.363(4)
O9 C49 1.438(4)
O10 C51 1.199(4)
O11 C51 1.344(4)
O11 C52 1.447(4)
O12 C54 1.207(4)
C2 C3 1.368(4)
C2 C7 1.389(4)
C3 C4 1.396(4)
C3 H3 0.9500
C4 C5 1.385(5)
C4 H4 0.9500
C5 C6 1.374(5)
C5 H5A 0.9500
C6 C7 1.395(4)
C6 H6 0.9500
C8 H8A 0.9800
C8 H8B 0.9800
C8 H8C 0.9800
C9 C10 1.385(5)
C9 C14 1.389(5)
C10 C11 1.391(5)
C10 H10 0.9500
C11 C12 1.360(6)
C11 H11 0.9500
C12 C13 1.383(6)
C12 H12 0.9500
C13 C14 1.395(5)
C13 H13 0.9500
C15 H15A 0.9800
C15 H15B 0.9800
C15 H15C 0.9800
C16 C21 1.399(4)
C16 C17 1.412(4)
C17 C18 1.404(4)
C17 C23 1.455(4)
C18 C19 1.367(4)
C18 H18 0.9500
C19 C20 1.403(5)
C19 H19 0.9500
C20 C21 1.387(4)
C20 H20 0.9500
C22 H22A 0.9800
C22 H22B 0.9800
C22 H22C 0.9800
C23 C26 1.377(4)
C23 C24 1.467(5)
C25 H25A 0.9800
C25 H25B 0.9800
C25 H25C 0.9800
C26 C27 1.474(4)
C29 C34 1.362(5)
C29 C30 1.378(5)
C30 C31 1.390(5)
C31 C32 1.340(6)
C31 H31 0.9500
C32 C33 1.370(7)
C32 H32 0.9500
C33 C34 1.415(6)
C33 H33 0.9500
C36 C41 1.352(6)
C36 C37 1.391(6)
C37 C38 1.407(6)
C38 C39 1.349(8)
C38 H38 0.9500
C39 C40 1.328(7)
C39 H39 0.9500
C40 C41 1.409(6)
C40 H40 0.9500
C43 C48 1.405(4)
C43 C44 1.417(4)
C44 C45 1.414(4)
C44 C50 1.446(4)
C45 C46 1.365(5)
C45 H45 0.9500
C46 C47 1.401(5)
C46 H46 0.9500
C47 C48 1.387(4)
C47 H47 0.9500
C49 H49A 0.9800
C49 H49B 0.9800
C49 H49C 0.9800
C50 C53 1.374(4)
C50 C51 1.468(5)
C52 H52A 0.9800
C52 H52B 0.9800
C52 H52C 0.9800
C53 C54 1.482(4)

loop_
_geom_torsion_atom_site_label_1
_geom_torsion_atom_site_label_2
_geom_torsion_atom_site_label_3
_geom_torsion_atom_site_label_4
_geom_torsion
C35 O7 O7A C30 119.3(8)
C35A O7 O7A C30 117.6(16)
C30 O7 O7A C35A -117.6(16)
C35 O7 O7A C35A 1.7(13)
C30 O7 O7A C35 -119.3(8)
C35A O7 O7A C35 -1.7(13)
O7A O7 C35 C35A -3(2)
C30 O7 C35 C35A 50.5(18)
C30 O7 C35 O7A 53.5(13)
C35A O7 C35 O7A 3(2)
O7A O7 C35 C42' -163.4(15)
C30 O7 C35 C42' -109.9(7)
C35A O7 C35 C42' -160.4(19)
O7 O7A C35 C35A 177(2)
C30 O7A C35 C35A 95(2)
C30 O7A C35 O7 -81.9(17)
C35A O7A C35 O7 -177(2)
O7 O7A C35 C42' 18.2(16)
C30 O7A C35 C42' -63.8(15)
C35A O7A C35 C42' -159(2)
O7 C35 C35A O7A 1.3(9)
C42' C35 C35A O7A 99(5)
O7A C35 C35A O7 -1.3(9)
C42' C35 C35A O7 98(5)
O7 O7A C35A C35 -3(2)
C30 O7A C35A C35 -103(2)
C30 O7A C35A O7 -100(2)
C35 O7A C35A O7 3(2)
O7A O7 C35A C35 177(2)
C30 O7 C35A C35 -136.5(15)
C30 O7 C35A O7A 46.8(15)
C35 O7 C35A O7A -177(2)
C34 O7' C35' C42 140.7(12)
O8 O7' C35' C42 10.4(10)
C34 O7' C35' C42A 130.4(10)
O8 O7' C35' C42A 0.1(8)
C34 O7' O8 C42A -122.9(10)
C35' O7' O8 C42A -0.1(10)
C34 O7' O8 C42 -131.8(10)
C35' O7' O8 C42 -9.0(9)
C34 O7' O8 C37 -17.0(12)
C35' O7' O8 C37 105.8(9)
O7' C35' C42 C42A -98(5)
O7' C35' C42 O8 -13.1(13)
C42A C35' C42 O8 85(5)
O7' C35' C42 O8A -22.5(15)
C42A C35' C42 O8A 76(5)
C37 O8 C42 C42A 41(2)
O7' O8 C42 C42A 157(2)
C42A O8 C42 C35' -146(3)
C37 O8 C42 C35' -104.5(13)
O7' O8 C42 C35' 10.9(11)
C42A O8 C42 O8A 2(3)
C37 O8 C42 O8A 42.9(17)
O7' O8 C42 O8A 158(2)
C37 O8A C42 C42A 66(3)
C37 O8A C42 C35' -76.2(17)
C42A O8A C42 C35' -142(3)
C37 O8A C42 O8 -112(2)
C42A O8A C42 O8 -178(3)
C35' C42 C42A O8 93(5)
O8A C42 C42A O8 -0.5(9)
C35' C42 C42A O8A 94(5)
O8 C42 C42A O8A 0.5(9)
O8 C42 C42A C35' -93(5)
O8A C42 C42A C35' -94(5)
C37 O8 C42A C42 -144(2)
O7' O8 C42A C42 -23(2)
C42 O8 C42A O8A -178(3)
C37 O8 C42A O8A 38.0(16)
O7' O8 C42A O8A 159(2)
C42 O8 C42A C35' 23(2)
C37 O8 C42A C35' -120.4(8)
O7' O8 C42A C35' 0.1(8)
C37 O8A C42A C42 -124(2)
C37 O8A C42A O8 -122(2)
C42 O8A C42A O8 2(3)
C37 O8A C42A C35' -100.2(12)
C42 O8A C42A C35' 23(2)
O7' C35' C42A C42 83(5)
C42 C35' C42A O8 -83(5)
O7' C35' C42A O8 -0.1(10)
C42 C35' C42A O8A -90(5)
O7' C35' C42A O8A -7.1(12)
C41 O8' C42' C35 122.7(9)
C35A C35 C42' O8' -97(6)
O7 C35 C42' O8' 0.9(9)
O7A C35 C42' O8' -6.1(13)
C9 N2 C1 N1 5.5(5)
C9 N2 C1 N3 -171.9(3)
C27 N1 C1 N2 -168.2(3)
C2 N1 C1 N2 7.0(5)
C27 N1 C1 N3 9.6(3)
C2 N1 C1 N3 -175.2(3)
C26 N3 C1 N2 167.1(3)
C16 N3 C1 N2 4.9(5)
C26 N3 C1 N1 -10.9(3)
C16 N3 C1 N1 -173.1(3)
C27 N1 C2 C3 -92.9(4)
C1 N1 C2 C3 92.3(4)
C27 N1 C2 C7 86.0(4)
C1 N1 C2 C7 -88.8(4)
C7 C2 C3 C4 2.0(5)
N1 C2 C3 C4 -179.1(3)
C2 C3 C4 C5 -2.6(5)
C3 C4 C5 C6 1.1(5)
C4 C5 C6 C7 1.0(5)
C8 O1 C7 C2 173.4(3)
C8 O1 C7 C6 -5.9(5)
C3 C2 C7 O1 -179.3(3)
N1 C2 C7 O1 1.9(4)
C3 C2 C7 C6 0.1(5)
N1 C2 C7 C6 -178.8(3)
C5 C6 C7 O1 177.7(3)
C5 C6 C7 C2 -1.6(5)
C1 N2 C9 C10 94.5(4)
C1 N2 C9 C14 -91.7(4)
C14 C9 C10 C11 0.8(5)
N2 C9 C10 C11 174.7(3)
C9 C10 C11 C12 -0.7(5)
C10 C11 C12 C13 -0.1(6)
C11 C12 C13 C14 0.7(6)
C15 O2 C14 C9 175.4(3)
C15 O2 C14 C13 -4.4(5)
C10 C9 C14 O2 -180.0(3)
N2 C9 C14 O2 6.2(4)
C10 C9 C14 C13 -0.2(5)
N2 C9 C14 C13 -174.0(3)
C12 C13 C14 O2 179.2(3)
C12 C13 C14 C9 -0.6(5)
C26 N3 C16 C21 171.7(3)
C1 N3 C16 C21 -25.7(6)
C26 N3 C16 C17 -1.2(3)
C1 N3 C16 C17 161.3(3)
C21 C16 C17 C18 6.5(4)
N3 C16 C17 C18 -179.7(3)
C21 C16 C17 C23 -172.5(3)
N3 C16 C17 C23 1.3(3)
C16 C17 C18 C19 -1.3(4)
C23 C17 C18 C19 177.3(3)
C17 C18 C19 C20 -3.0(5)
C18 C19 C20 C21 2.3(5)
C22 O3 C21 C20 6.7(5)
C22 O3 C21 C16 -170.7(3)
C19 C20 C21 O3 -174.7(3)
C19 C20 C21 C16 2.7(5)
N3 C16 C21 O3 -1.5(5)
C17 C16 C21 O3 170.6(3)
N3 C16 C21 C20 -179.1(3)
C17 C16 C21 C20 -7.0(4)
C18 C17 C23 C26 -179.7(3)
C16 C17 C23 C26 -0.9(3)
C18 C17 C23 C24 1.3(5)
C16 C17 C23 C24 -179.9(3)
C25 O5 C24 O4 -4.4(5)
C25 O5 C24 C23 175.7(3)
C26 C23 C24 O4 20.8(5)
C17 C23 C24 O4 -160.4(3)
C26 C23 C24 O5 -159.3(3)
C17 C23 C24 O5 19.5(4)
C16 N3 C26 C23 0.7(3)
C1 N3 C26 C23 -166.8(2)
C16 N3 C26 C27 175.8(2)
C1 N3 C26 C27 8.3(3)
C17 C23 C26 N3 0.2(3)
C24 C23 C26 N3 179.2(3)
C17 C23 C26 C27 -172.3(4)
C24 C23 C26 C27 6.7(6)
C1 N1 C27 O6 175.4(3)
C2 N1 C27 O6 0.1(5)
C1 N1 C27 C26 -4.9(3)
C2 N1 C27 C26 179.8(2)
N3 C26 C27 O6 177.6(3)
C23 C26 C27 O6 -9.7(7)
N3 C26 C27 N1 -2.1(3)
C23 C26 C27 N1 170.6(4)
C36 N5 C28 N4 -3.0(7)
C36 N5 C28 N6 178.1(3)
C54 N4 C28 N5 -177.4(4)
C29 N4 C28 N5 -0.1(6)
C54 N4 C28 N6 1.7(3)
C29 N4 C28 N6 179.0(3)
C53 N6 C28 N5 178.3(3)
C43 N6 C28 N5 -2.6(6)
C53 N6 C28 N4 -0.8(3)
C43 N6 C28 N4 178.2(3)
C54 N4 C29 C34 -82.9(5)
C28 N4 C29 C34 100.0(5)
C54 N4 C29 C30 94.4(4)
C28 N4 C29 C30 -82.7(4)
O7 O7A C30 C29 84.8(16)
C35A O7A C30 C29 -178.3(13)
C35 O7A C30 C29 145.3(8)
C35A O7A C30 O7 97(2)
C35 O7A C30 O7 60.6(14)
O7 O7A C30 C31 -113.1(14)
C35A O7A C30 C31 -16.1(19)
C35 O7A C30 C31 -52.5(15)
C34 C29 C30 O7A 159.2(10)
N4 C29 C30 O7A -18.1(11)
C34 C29 C30 O7 -170.5(4)
N4 C29 C30 O7 12.2(5)
C34 C29 C30 C31 -2.5(6)
N4 C29 C30 C31 -179.8(4)
C35 O7 C30 O7A -77.6(16)
C35A O7 C30 O7A -53.9(18)
O7A O7 C30 C29 -109.3(16)
C35 O7 C30 C29 173.1(4)
C35A O7 C30 C29 -163.2(9)
O7A O7 C30 C31 83.3(16)
C35 O7 C30 C31 5.7(7)
C35A O7 C30 C31 29.4(10)
O7A C30 C31 C32 -161.4(10)
C29 C30 C31 C32 0.8(6)
O7 C30 C31 C32 167.5(4)
C30 C31 C32 C33 1.4(8)
C31 C32 C33 C34 -2.0(9)
C30 C29 C34 O7' 144.5(6)
N4 C29 C34 O7' -38.2(7)
C30 C29 C34 C33 1.9(8)
N4 C29 C34 C33 179.2(5)
C35' O7' C34 C29 -152.3(10)
O8 O7' C34 C29 -48.9(10)
C35' O7' C34 C33 -10.3(14)
O8 O7' C34 C33 93.1(9)
C32 C33 C34 C29 0.2(9)
C32 C33 C34 O7' -138.5(7)
C28 N5 C36 C41 102.9(5)
C28 N5 C36 C37 -86.0(6)
C42A O8A C37 C36 167.6(9)
C42 O8A C37 C36 147.9(9)
C42A O8A C37 C38 -5.0(15)
C42 O8A C37 C38 -24.6(16)
C42A O8A C37 O8 89(3)
C42 O8A C37 O8 69(2)
C41 C36 C37 O8A -175.5(7)
N5 C36 C37 O8A 13.3(9)
C41 C36 C37 C38 -2.2(8)
N5 C36 C37 C38 -173.4(5)
C41 C36 C37 O8 -160.0(5)
N5 C36 C37 O8 28.8(7)
C42A O8 C37 O8A -72(2)
C42 O8 C37 O8A -87(3)
O7' O8 C37 O8A -177(3)
C42A O8 C37 C36 -178.8(7)
C42 O8 C37 C36 166.3(8)
O7' O8 C37 C36 75.8(7)
C42A O8 C37 C38 25.9(11)
C42 O8 C37 C38 11.0(13)
O7' O8 C37 C38 -79.5(9)
O8A C37 C38 C39 175.3(9)
C36 C37 C38 C39 3.0(10)
O8 C37 C38 C39 156.5(7)
C37 C38 C39 C40 -3.3(10)
C38 C39 C40 C41 2.6(8)
C42' O8' C41 C36 -163.8(9)
C42' O8' C41 C40 -10.8(14)
C37 C36 C41 O8' 157.9(6)
N5 C36 C41 O8' -31.1(6)
C37 C36 C41 C40 1.6(7)
N5 C36 C41 C40 172.7(4)
C39 C40 C41 O8' -150.9(7)
C39 C40 C41 C36 -1.8(7)
C53 N6 C43 C48 -179.1(3)
C28 N6 C43 C48 1.9(6)
C53 N6 C43 C44 0.0(3)
C28 N6 C43 C44 -179.1(3)
C48 C43 C44 C45 -0.1(4)
N6 C43 C44 C45 -179.3(3)
C48 C43 C44 C50 179.3(3)
N6 C43 C44 C50 0.1(3)
C43 C44 C45 C46 -0.1(4)
C50 C44 C45 C46 -179.3(3)
C44 C45 C46 C47 0.3(5)
C45 C46 C47 C48 -0.2(5)
C49 O9 C48 C47 0.3(5)
C49 O9 C48 C43 -179.9(3)
C46 C47 C48 O9 179.8(3)
C46 C47 C48 C43 0.0(5)
N6 C43 C48 O9 -0.7(5)
C44 C43 C48 O9 -179.7(3)
N6 C43 C48 C47 179.1(3)
C44 C43 C48 C47 0.2(5)
C45 C44 C50 C53 179.2(3)
C43 C44 C50 C53 -0.1(3)
C45 C44 C50 C51 -0.5(5)
C43 C44 C50 C51 -179.8(3)
C52 O11 C51 O10 -0.1(5)
C52 O11 C51 C50 -179.8(3)
C53 C50 C51 O10 4.3(5)
C44 C50 C51 O10 -176.1(3)
C53 C50 C51 O11 -176.0(3)
C44 C50 C51 O11 3.6(5)
C43 N6 C53 C50 0.0(3)
C28 N6 C53 C50 179.3(2)
C43 N6 C53 C54 -179.5(2)
C28 N6 C53 C54 -0.2(3)
C44 C50 C53 N6 0.1(3)
C51 C50 C53 N6 179.7(3)
C44 C50 C53 C54 179.3(4)
C51 C50 C53 C54 -1.0(6)
C28 N4 C54 O12 178.9(3)
C29 N4 C54 O12 1.5(5)
C28 N4 C54 C53 -1.8(3)
C29 N4 C54 C53 -179.2(3)
N6 C53 C54 O12 -179.5(3)
C50 C53 C54 O12 1.2(7)
N6 C53 C54 N4 1.1(3)
C50 C53 C54 N4 -178.1(4)
